data_7123246
loop_
_publ_author_name
'Conejo-Rodr\'iguez, Ver\'onica'
'Pe\~nas-Defrutos, Marconi N.'
'Espinet, Pablo'

_publ_section_title
;
 d8&#x00B7;&#x00B7;&#x00B7;d10 RhI&#x00B7;&#x00B7;&#x00B7;AuI Interactions
 in Rh 2,6-Xylylisocyanide Complexes with [Au(CN)2]--: Bond Analysis and
 Crystal Effects
;
_journal_name_full 'Chemical Communications'
_journal_paper_doi 10.1039/C9CC01377F
_journal_year 2019
_chemical_formula_moiety 'C37 H36 Au0.5 N5 Rh, Au0.5 C N'
_chemical_formula_sum 'C38 H36 Au N6 Rh'
_chemical_formula_weight 876.60
_space_group_crystal_system triclinic
_space_group_IT_number 2
_space_group_name_Hall '-P 1'
_space_group_name_H-M_alt 'P -1'
_symmetry_space_group_name_Hall '-P 1'
_symmetry_space_group_name_H-M 'P -1'
_atom_sites_solution_hydrogens geom
_atom_sites_solution_primary dual
_audit_creation_date 2019-01-15
_audit_creation_method
;
Olex2 1.2
(compiled 2018.05.29 svn.r3508 for OlexSys, GUI svn.r5506)
;
_audit_update_record
;
2019-01-30 deposited with the CCDC.    2019-04-01 downloaded from the CCDC.
;
_cell_angle_alpha 96.657(3)
_cell_angle_beta 102.564(3)
_cell_angle_gamma 109.808(3)
_cell_formula_units_Z 2
_cell_length_a 11.7657(4)
_cell_length_b 13.0544(5)
_cell_length_c 13.1851(5)
_cell_measurement_reflns_used 2858
_cell_measurement_temperature 294
_cell_measurement_theta_max 22.3560
_cell_measurement_theta_min 3.6980
_cell_volume 1819.62(13)
_computing_cell_refinement 'CrysAlisPro 1.171.39.45g (Rigaku OD, 2018)'
_computing_data_collection 'CrysAlisPro 1.171.39.45g (Rigaku OD, 2018)'
_computing_data_reduction 'CrysAlisPro 1.171.39.45g (Rigaku OD, 2018)'
_computing_molecular_graphics 'Olex2 (Dolomanov et al., 2009)'
_computing_publication_material 'Olex2 (Dolomanov et al., 2009)'
_computing_structure_refinement 'ShelXL (Sheldrick, 2015)'
_computing_structure_solution 'ShelXT (Sheldrick, 2015)'
_diffrn_ambient_temperature 294
_diffrn_detector 'CCD plate'
_diffrn_detector_area_resol_mean 10.4757
_diffrn_detector_type Atlas
_diffrn_measured_fraction_theta_full 0.991
_diffrn_measured_fraction_theta_max 0.814
_diffrn_measurement_details
;
List of Runs (angles in degrees, time in seconds):

  # Type    Start    End  Width  t~exp~   \w     \q     \k     \f   Frames
#--------------------------------------------------------------------------
  1  \w    -39.00  63.00   1.00   82.21    --  -10.64  57.00 -30.00  102
  2  \w    -78.00  18.00   1.00   82.21    --  -10.64 -57.00-180.00   96
  3  \w     34.00  99.00   1.00   82.21    --   12.20-178.00-180.00   65
;
_diffrn_measurement_device 'four-circle diffractometer'
_diffrn_measurement_device_type 'SuperNova, Dual, Cu at home/near, Atlas'
_diffrn_measurement_method '\w scans'
_diffrn_orient_matrix_type 'CrysAlisPro convention (1999,Acta A55,543-557)'
_diffrn_orient_matrix_UB_11 -0.0076630000
_diffrn_orient_matrix_UB_12 -0.0502089000
_diffrn_orient_matrix_UB_13 0.0184193000
_diffrn_orient_matrix_UB_21 0.0132628000
_diffrn_orient_matrix_UB_22 0.0290506000
_diffrn_orient_matrix_UB_23 0.0527303000
_diffrn_orient_matrix_UB_31 -0.0648587000
_diffrn_orient_matrix_UB_32 -0.0109035000
_diffrn_orient_matrix_UB_33 -0.0073002000
_diffrn_radiation_monochromator mirror
_diffrn_radiation_probe x-ray
_diffrn_radiation_type MoK\a
_diffrn_radiation_wavelength 0.71073
_diffrn_reflns_av_R_equivalents 0.0369
_diffrn_reflns_av_unetI/netI 0.0959
_diffrn_reflns_Laue_measured_fraction_full 0.991
_diffrn_reflns_Laue_measured_fraction_max 0.814
_diffrn_reflns_limit_h_max 15
_diffrn_reflns_limit_h_min -15
_diffrn_reflns_limit_k_max 14
_diffrn_reflns_limit_k_min -17
_diffrn_reflns_limit_l_max 18
_diffrn_reflns_limit_l_min -14
_diffrn_reflns_number 12812
_diffrn_reflns_point_group_measured_fraction_full 0.991
_diffrn_reflns_point_group_measured_fraction_max 0.814
_diffrn_reflns_theta_full 25.242
_diffrn_reflns_theta_max 29.556
_diffrn_reflns_theta_min 3.442
_diffrn_source 'micro-focus sealed X-ray tube'
_diffrn_source_type 'SuperNova (Mo) X-ray Source'
_exptl_absorpt_coefficient_mu 4.514
_exptl_absorpt_correction_T_max 1.000
_exptl_absorpt_correction_T_min 0.616
_exptl_absorpt_correction_type gaussian
_exptl_absorpt_process_details
;
CrysAlisPro 1.171.39.45g (Rigaku Oxford Diffraction, 2018)
Numerical absorption correction based on gaussian integration over
            a multifaceted crystal model
Empirical absorption correction using spherical harmonics,
 implemented in SCALE3 ABSPACK scaling algorithm.
;
_exptl_crystal_colour blue
_exptl_crystal_colour_primary blue
_exptl_crystal_density_diffrn 1.600
_exptl_crystal_description prism
_exptl_crystal_F_000 860
_exptl_crystal_size_max 0.239
_exptl_crystal_size_mid 0.082
_exptl_crystal_size_min 0.025
_refine_diff_density_max 0.878
_refine_diff_density_min -0.674
_refine_diff_density_rms 0.097
_refine_ls_extinction_method none
_refine_ls_goodness_of_fit_ref 1.011
_refine_ls_hydrogen_treatment constr
_refine_ls_matrix_type full
_refine_ls_number_parameters 426
_refine_ls_number_reflns 8305
_refine_ls_number_restraints 0
_refine_ls_restrained_S_all 1.011
_refine_ls_R_factor_all 0.1309
_refine_ls_R_factor_gt 0.0543
_refine_ls_shift/su_max 0.000
_refine_ls_shift/su_mean 0.000
_refine_ls_structure_factor_coef Fsqd
_refine_ls_weighting_details 'w=1/[\s^2^(Fo^2^)+(0.0160P)^2^] where P=(Fo^2^+2Fc^2^)/3'
_refine_ls_weighting_scheme calc
_refine_ls_wR_factor_gt 0.0663
_refine_ls_wR_factor_ref 0.0857
_reflns_Friedel_coverage 0.000
_reflns_number_gt 4370
_reflns_number_total 8305
_reflns_threshold_expression 'I > 2\s(I)'
_cod_data_source_file c9cc01377f2.cif
_cod_data_source_block 2b
_cod_original_cell_volume 1819.62(12)
_cod_database_code 7123246
_shelx_shelxl_version_number 2014/7
_chemical_oxdiff_formula 'C38 H36 Au N6 Rh'
_chemical_oxdiff_usercomment 'dark green'
_shelx_space_group_comment
;
The symmetry employed for this shelxl refinement is uniquely defined
by the following loop, which should always be used as a source of
symmetry information in preference to the above space-group names.
They are only intended as comments.
;
_reflns_odcompleteness_completeness 98.57
_reflns_odcompleteness_iscentric 1
_reflns_odcompleteness_theta 26.32
_olex2_refinement_description
;
1. Fixed Uiso
 At 1.2 times of:
  All C(H) groups
 At 1.5 times of:
  All C(H,H,H) groups
2.a Aromatic/amide H refined with riding coordinates:
 C4A(H4A), C4B(H4B), C4C(H4C), C4D(H4D), C5A(H5A), C5B(H5B), C5C(H5C),
 C5D(H5D), C6A(H6A), C6B(H6B), C6C(H6C), C6D(H6D)
2.b Idealised Me refined as rotating group:
 C8A(H8AA,H8AB,H8AC), C8B(H8BA,H8BB,H8BC), C8C(H8CA,H8CB,H8CC), C8D(H8DA,H8DB,
 H8DC), C9A(H9AA,H9AB,H9AC), C9B(H9BA,H9BB,H9BC), C9C(H9CA,H9CB,H9CC), C9D(H9DA,
 H9DB,H9DC)
;
_olex2_submission_special_instructions 'No special instructions were received'
_oxdiff_exptl_absorpt_empirical_details
;
Empirical correction (ABSPACK) includes:
- Absorption correction using spherical harmonics
- Frame scaling
;
_oxdiff_exptl_absorpt_empirical_full_max 1.160
_oxdiff_exptl_absorpt_empirical_full_min 0.891

loop_
_space_group_symop_operation_xyz
'x, y, z'
'-x, -y, -z'

loop_
_atom_site_label
_atom_site_type_symbol
_atom_site_fract_x
_atom_site_fract_y
_atom_site_fract_z
_atom_site_U_iso_or_equiv
_atom_site_adp_type
_atom_site_occupancy
_atom_site_site_symmetry_order
_atom_site_calc_flag
_atom_site_refinement_flags_posn
_atom_site_refinement_flags_adp
_atom_site_refinement_flags_occupancy
Au1 Au 0.0000 0.0000 0.5000 0.05897(13) Uani 1 2 d S T P
C1A C 0.0745(6) 0.3008(5) 0.5624(5) 0.0613(17) Uani 1 1 d . . .
C1B C 0.2712(6) 0.2462(5) 0.6566(5) 0.0625(18) Uani 1 1 d . . .
C1C C 0.3110(6) 0.1900(6) 0.4692(4) 0.0627(18) Uani 1 1 d . . .
C1D C 0.0978(6) 0.2283(5) 0.3605(5) 0.0552(16) Uani 1 1 d . . .
N1A N 0.0179(5) 0.3438(4) 0.6008(4) 0.0685(15) Uani 1 1 d . . .
N1B N 0.3232(5) 0.2490(5) 0.7422(4) 0.0695(16) Uani 1 1 d . . .
N1C N 0.3936(5) 0.1635(4) 0.4583(4) 0.0641(15) Uani 1 1 d . . .
N1D N 0.0484(5) 0.2223(4) 0.2751(4) 0.0596(14) Uani 1 1 d . . .
Rh1 Rh 0.18231(4) 0.23614(4) 0.50943(4) 0.05695(16) Uani 1 1 d . . .
C2A C -0.0383(7) 0.3976(5) 0.6610(7) 0.073(2) Uani 1 1 d . . .
C2B C 0.3864(6) 0.2516(7) 0.8452(5) 0.0659(19) Uani 1 1 d . . .
C2C C 0.4985(6) 0.1366(5) 0.4532(6) 0.0611(18) Uani 1 1 d . . .
C2D C -0.0117(6) 0.2117(5) 0.1676(5) 0.0553(16) Uani 1 1 d . . .
C3A C -0.1312(7) 0.4296(6) 0.6055(8) 0.086(3) Uani 1 1 d . . .
C3B C 0.4875(8) 0.3465(8) 0.8961(7) 0.090(3) Uani 1 1 d . . .
C3C C 0.5909(6) 0.1617(5) 0.5455(6) 0.0677(19) Uani 1 1 d . . .
C3D C 0.0394(7) 0.1763(6) 0.0923(6) 0.074(2) Uani 1 1 d . . .
C4A C -0.1831(10) 0.4847(8) 0.6693(11) 0.133(4) Uani 1 1 d . . .
H4A H -0.2447 0.5096 0.6373 0.160 Uiso 1 1 calc R . .
C4B C 0.5508(9) 0.3496(11) 1.0024(9) 0.138(5) Uani 1 1 d . . .
H4B H 0.6215 0.4113 1.0409 0.166 Uiso 1 1 calc R . .
C4C C 0.6942(6) 0.1339(6) 0.5405(7) 0.077(2) Uani 1 1 d . . .
H4C H 0.7589 0.1487 0.6017 0.093 Uiso 1 1 calc R . .
C4D C -0.0205(9) 0.1665(7) -0.0124(6) 0.099(3) Uani 1 1 d . . .
H4D H 0.0107 0.1424 -0.0656 0.119 Uiso 1 1 calc R . .
C5A C -0.1447(13) 0.5021(10) 0.7766(13) 0.159(7) Uani 1 1 d . . .
H5A H -0.1818 0.5378 0.8165 0.190 Uiso 1 1 calc R . .
C5B C 0.5055(10) 0.2612(14) 1.0454(9) 0.157(6) Uani 1 1 d . . .
H5B H 0.5442 0.2647 1.1159 0.188 Uiso 1 1 calc R . .
C5C C 0.7004(7) 0.0844(6) 0.4449(8) 0.084(2) Uani 1 1 d . . .
H5C H 0.7699 0.0667 0.4418 0.101 Uiso 1 1 calc R . .
C5D C -0.1238(8) 0.1913(7) -0.0388(6) 0.105(3) Uani 1 1 d . . .
H5D H -0.1625 0.1841 -0.1101 0.127 Uiso 1 1 calc R . .
C6A C -0.0536(11) 0.4691(8) 0.8281(10) 0.145(5) Uani 1 1 d . . .
H6A H -0.0289 0.4833 0.9019 0.174 Uiso 1 1 calc R . .
C6B C 0.4069(9) 0.1675(10) 0.9918(8) 0.126(4) Uani 1 1 d . . .
H6B H 0.3817 0.1077 1.0249 0.151 Uiso 1 1 calc R . .
C6C C 0.6059(6) 0.0608(6) 0.3546(6) 0.077(2) Uani 1 1 d . . .
H6C H 0.6123 0.0271 0.2912 0.093 Uiso 1 1 calc R . .
C6D C -0.1735(7) 0.2271(6) 0.0368(7) 0.092(2) Uani 1 1 d . . .
H6D H -0.2448 0.2439 0.0164 0.110 Uiso 1 1 calc R . .
C7A C 0.0026(9) 0.4143(7) 0.7705(8) 0.098(3) Uani 1 1 d . . .
C7B C 0.3431(7) 0.1599(8) 0.8884(6) 0.077(2) Uani 1 1 d . . .
C7C C 0.5001(6) 0.0858(6) 0.3548(6) 0.070(2) Uani 1 1 d . . .
C7D C -0.1173(6) 0.2382(6) 0.1439(6) 0.0692(18) Uani 1 1 d . . .
C8A C -0.1734(7) 0.4085(7) 0.4887(7) 0.106(3) Uani 1 1 d . . .
H8AA H -0.1021 0.4214 0.4607 0.160 Uiso 1 1 calc GR . .
H8AB H -0.2149 0.4577 0.4675 0.160 Uiso 1 1 calc GR . .
H8AC H -0.2308 0.3328 0.4619 0.160 Uiso 1 1 calc GR . .
C8B C 0.5357(8) 0.4444(8) 0.8462(8) 0.144(4) Uani 1 1 d . . .
H8BA H 0.5774 0.4264 0.7957 0.215 Uiso 1 1 calc GR . .
H8BB H 0.5940 0.5072 0.9003 0.215 Uiso 1 1 calc GR . .
H8BC H 0.4667 0.4623 0.8107 0.215 Uiso 1 1 calc GR . .
C8C C 0.5854(6) 0.2192(6) 0.6499(6) 0.091(2) Uani 1 1 d . . .
H8CA H 0.5134 0.1735 0.6688 0.136 Uiso 1 1 calc GR . .
H8CB H 0.5791 0.2896 0.6426 0.136 Uiso 1 1 calc GR . .
H8CC H 0.6603 0.2311 0.7043 0.136 Uiso 1 1 calc GR . .
C8D C 0.1554(7) 0.1493(7) 0.1248(6) 0.113(3) Uani 1 1 d . . .
H8DA H 0.2250 0.2155 0.1646 0.170 Uiso 1 1 calc GR . .
H8DB H 0.1740 0.1209 0.0625 0.170 Uiso 1 1 calc GR . .
H8DC H 0.1409 0.0942 0.1678 0.170 Uiso 1 1 calc GR . .
C9A C 0.1066(9) 0.3785(8) 0.8221(7) 0.136(3) Uani 1 1 d . . .
H9AA H 0.0828 0.3001 0.7971 0.204 Uiso 1 1 calc GR . .
H9AB H 0.1212 0.3941 0.8978 0.204 Uiso 1 1 calc GR . .
H9AC H 0.1821 0.4186 0.8042 0.204 Uiso 1 1 calc GR . .
C9B C 0.2309(7) 0.0607(7) 0.8289(7) 0.105(3) Uani 1 1 d . . .
H9BA H 0.1567 0.0770 0.8260 0.158 Uiso 1 1 calc GR . .
H9BB H 0.2271 -0.0003 0.8640 0.158 Uiso 1 1 calc GR . .
H9BC H 0.2362 0.0412 0.7581 0.158 Uiso 1 1 calc GR . .
C9C C 0.3951(7) 0.0604(7) 0.2584(6) 0.097(3) Uani 1 1 d . . .
H9CA H 0.3969 0.1282 0.2360 0.146 Uiso 1 1 calc GR . .
H9CB H 0.3168 0.0249 0.2740 0.146 Uiso 1 1 calc GR . .
H9CC H 0.4036 0.0117 0.2027 0.146 Uiso 1 1 calc GR . .
C9D C -0.1667(6) 0.2779(6) 0.2299(6) 0.098(3) Uani 1 1 d . . .
H9DA H -0.1922 0.2204 0.2689 0.146 Uiso 1 1 calc GR . .
H9DB H -0.2375 0.2957 0.1987 0.146 Uiso 1 1 calc GR . .
H9DC H -0.1020 0.3430 0.2770 0.146 Uiso 1 1 calc GR . .
C11 C -0.0406(6) 0.0497(5) 0.6310(5) 0.0641(18) Uani 1 1 d . . .
N11 N -0.0624(5) 0.0803(5) 0.7065(5) 0.0892(19) Uani 1 1 d . . .
Au2 Au 0.5000 0.5000 0.5000 0.1727(3) Uani 1 2 d S T P
C21 C 0.4980(14) 0.5918(12) 0.6296(10) 0.161(5) Uani 1 1 d . . .
N21 N 0.4825(18) 0.6344(13) 0.6998(9) 0.281(9) Uani 1 1 d . . .

loop_
_atom_site_aniso_label
_atom_site_aniso_U_11
_atom_site_aniso_U_22
_atom_site_aniso_U_33
_atom_site_aniso_U_23
_atom_site_aniso_U_13
_atom_site_aniso_U_12
Au1 0.0501(2) 0.0695(3) 0.0522(2) 0.0103(2) 0.00626(19) 0.0217(2)
C1A 0.062(4) 0.067(5) 0.051(4) 0.008(3) 0.011(3) 0.023(4)
C1B 0.059(4) 0.077(5) 0.053(4) 0.019(4) 0.015(4) 0.027(4)
C1C 0.057(4) 0.092(6) 0.031(3) 0.016(3) 0.004(3) 0.021(4)
C1D 0.061(4) 0.061(5) 0.052(4) 0.018(4) 0.021(4) 0.028(4)
N1A 0.075(4) 0.058(4) 0.074(4) 0.011(3) 0.024(3) 0.026(3)
N1B 0.074(4) 0.094(5) 0.047(4) 0.020(3) 0.016(3) 0.038(3)
N1C 0.060(4) 0.068(4) 0.067(4) 0.028(3) 0.017(3) 0.023(3)
N1D 0.070(4) 0.063(4) 0.047(3) 0.014(3) 0.012(3) 0.028(3)
Rh1 0.0633(4) 0.0733(4) 0.0412(3) 0.0157(3) 0.0127(3) 0.0339(3)
C2A 0.075(5) 0.051(5) 0.094(6) 0.002(4) 0.046(5) 0.017(4)
C2B 0.054(4) 0.103(7) 0.041(4) 0.002(4) 0.006(4) 0.037(5)
C2C 0.044(4) 0.068(5) 0.081(5) 0.034(4) 0.025(4) 0.022(4)
C2D 0.064(4) 0.054(4) 0.038(4) 0.009(3) 0.005(3) 0.017(3)
C3A 0.074(6) 0.044(5) 0.144(8) 0.015(5) 0.061(6) 0.011(4)
C3B 0.075(6) 0.119(8) 0.065(6) -0.008(6) 0.017(5) 0.033(6)
C3C 0.057(4) 0.056(5) 0.084(6) 0.019(4) 0.017(4) 0.014(4)
C3D 0.086(5) 0.083(6) 0.053(5) 0.014(4) 0.016(4) 0.032(4)
C4A 0.107(8) 0.077(7) 0.232(14) 0.020(9) 0.097(11) 0.027(6)
C4B 0.071(7) 0.215(14) 0.096(9) -0.037(8) 0.017(6) 0.039(8)
C4C 0.047(4) 0.064(5) 0.109(7) 0.030(5) 0.005(4) 0.015(4)
C4D 0.128(7) 0.116(8) 0.054(5) 0.009(5) 0.021(5) 0.053(6)
C5A 0.158(13) 0.078(8) 0.242(19) -0.017(10) 0.144(16) 0.009(8)
C5B 0.073(8) 0.33(2) 0.071(7) 0.020(10) 0.006(6) 0.096(11)
C5C 0.054(5) 0.083(6) 0.126(8) 0.036(6) 0.035(6) 0.028(5)
C5D 0.121(7) 0.123(8) 0.050(5) 0.018(5) -0.009(5) 0.039(6)
C6A 0.172(12) 0.098(9) 0.137(10) -0.027(7) 0.101(10) -0.001(8)
C6B 0.089(7) 0.256(14) 0.082(7) 0.096(8) 0.040(6) 0.098(9)
C6C 0.061(5) 0.088(6) 0.098(6) 0.029(5) 0.039(5) 0.033(5)
C6D 0.076(5) 0.103(7) 0.081(6) 0.019(5) -0.013(5) 0.036(5)
C7A 0.111(7) 0.074(6) 0.089(7) -0.005(5) 0.052(6) 0.003(5)
C7B 0.063(5) 0.130(8) 0.057(5) 0.037(5) 0.021(4) 0.052(5)
C7C 0.069(5) 0.085(6) 0.076(5) 0.038(4) 0.037(5) 0.036(4)
C7D 0.063(4) 0.075(5) 0.059(5) 0.010(4) 0.004(4) 0.021(4)
C8A 0.081(6) 0.095(7) 0.150(9) 0.049(7) 0.035(6) 0.033(5)
C8B 0.105(7) 0.113(9) 0.183(11) -0.020(8) 0.057(8) 0.010(6)
C8C 0.080(5) 0.084(6) 0.091(6) -0.003(5) 0.005(5) 0.027(5)
C8D 0.118(7) 0.169(9) 0.088(6) 0.022(6) 0.035(6) 0.094(7)
C9A 0.161(9) 0.137(10) 0.075(7) -0.001(6) 0.026(7) 0.024(8)
C9B 0.097(7) 0.122(8) 0.124(8) 0.052(7) 0.052(6) 0.051(6)
C9C 0.101(6) 0.137(8) 0.071(5) 0.027(5) 0.024(5) 0.063(6)
C9D 0.083(5) 0.114(7) 0.101(6) 0.023(5) 0.021(5) 0.046(5)
C11 0.056(4) 0.075(5) 0.061(5) 0.016(4) 0.009(4) 0.028(4)
N11 0.086(4) 0.113(6) 0.062(4) 0.003(4) 0.015(4) 0.037(4)
Au2 0.2549(9) 0.1322(6) 0.1057(5) 0.0050(4) -0.0455(5) 0.1069(6)
C21 0.210(12) 0.154(13) 0.130(12) 0.076(10) 0.025(11) 0.081(10)
N21 0.52(2) 0.263(16) 0.116(11) 0.052(11) 0.052(13) 0.233(16)

loop_
_atom_type_symbol
_atom_type_description
_atom_type_scat_dispersion_real
_atom_type_scat_dispersion_imag
_atom_type_scat_source
C C 0.0033 0.0016 'International Tables Vol C Tables 4.2.6.8 and 6.1.1.4'
H H 0.0000 0.0000 'International Tables Vol C Tables 4.2.6.8 and 6.1.1.4'
N N 0.0061 0.0033 'International Tables Vol C Tables 4.2.6.8 and 6.1.1.4'
Rh Rh -1.1178 0.9187 'International Tables Vol C Tables 4.2.6.8 and 6.1.1.4'
Au Au -2.0133 8.8022 'International Tables Vol C Tables 4.2.6.8 and 6.1.1.4'

loop_
_exptl_crystal_face_index_h
_exptl_crystal_face_index_k
_exptl_crystal_face_index_l
_exptl_crystal_face_perp_dist
-1 14 -13 0.0344
1 -14 13 0.0244
-15 -2 7 0.0954
15 2 -7 0.0954
0 -2 -17 0.0149
0 2 17 0.0100

loop_
_geom_angle_atom_site_label_1
_geom_angle_atom_site_label_2
_geom_angle_atom_site_label_3
_geom_angle
_geom_angle_site_symmetry_1
_geom_angle_site_symmetry_3
Rh1 Au1 Rh1 180.0 2_556 .
C11 Au1 Rh1 88.09(19) 2_556 .
C11 Au1 Rh1 88.09(19) . 2_556
C11 Au1 Rh1 91.91(19) 2_556 2_556
C11 Au1 Rh1 91.91(19) . .
C11 Au1 C11 180.0 2_556 .
N1A C1A Rh1 174.7(6) . .
N1B C1B Rh1 178.0(6) . .
N1C C1C Rh1 171.8(5) . .
N1D C1D Rh1 179.0(6) . .
C1A N1A C2A 171.9(7) . .
C1B N1B C2B 179.4(7) . .
C1C N1C C2C 175.5(7) . .
C1D N1D C2D 177.9(6) . .
C1A Rh1 Au1 91.21(18) . .
C1A Rh1 C1B 88.9(2) . .
C1A Rh1 C1C 171.7(3) . .
C1A Rh1 C1D 92.2(2) . .
C1B Rh1 Au1 90.69(19) . .
C1B Rh1 C1D 178.2(2) . .
C1C Rh1 Au1 95.59(19) . .
C1C Rh1 C1B 86.3(2) . .
C1C Rh1 C1D 92.4(2) . .
C1D Rh1 Au1 90.63(18) . .
C3A C2A N1A 117.2(7) . .
C7A C2A N1A 117.6(7) . .
C7A C2A C3A 125.1(7) . .
C3B C2B N1B 116.8(7) . .
C3B C2B C7B 124.8(7) . .
C7B C2B N1B 118.3(7) . .
C3C C2C N1C 117.3(6) . .
C3C C2C C7C 124.9(6) . .
C7C C2C N1C 117.8(6) . .
C3D C2D N1D 117.8(6) . .
C3D C2D C7D 124.1(6) . .
C7D C2D N1D 118.2(5) . .
C2A C3A C4A 115.1(9) . .
C2A C3A C8A 123.4(7) . .
C4A C3A C8A 121.5(9) . .
C2B C3B C4B 116.7(9) . .
C2B C3B C8B 124.0(8) . .
C4B C3B C8B 119.3(10) . .
C2C C3C C4C 117.2(6) . .
C2C C3C C8C 122.6(6) . .
C4C C3C C8C 120.2(7) . .
C2D C3D C8D 120.8(6) . .
C4D C3D C2D 116.9(6) . .
C4D C3D C8D 122.3(6) . .
C3A C4A H4A 119.6 . .
C5A C4A C3A 120.9(13) . .
C5A C4A H4A 119.6 . .
C3B C4B H4B 120.9 . .
C5B C4B C3B 118.2(11) . .
C5B C4B H4B 120.9 . .
C3C C4C H4C 120.0 . .
C5C C4C C3C 119.9(7) . .
C5C C4C H4C 120.0 . .
C3D C4D H4D 119.6 . .
C5D C4D C3D 120.8(7) . .
C5D C4D H4D 119.6 . .
C4A C5A H5A 118.8 . .
C4A C5A C6A 122.3(13) . .
C6A C5A H5A 118.8 . .
C4B C5B H5B 118.2 . .
C4B C5B C6B 123.6(12) . .
C6B C5B H5B 118.2 . .
C4C C5C H5C 119.6 . .
C6C C5C C4C 120.9(6) . .
C6C C5C H5C 119.6 . .
C4D C5D H5D 119.1 . .
C4D C5D C6D 121.7(7) . .
C6D C5D H5D 119.1 . .
C5A C6A H6A 119.9 . .
C5A C6A C7A 120.2(13) . .
C7A C6A H6A 119.9 . .
C5B C6B H6B 119.8 . .
C5B C6B C7B 120.5(10) . .
C7B C6B H6B 119.8 . .
C5C C6C H6C 119.1 . .
C5C C6C C7C 121.8(7) . .
C7C C6C H6C 119.1 . .
C5D C6D H6D 120.0 . .
C5D C6D C7D 120.1(7) . .
C7D C6D H6D 120.0 . .
C2A C7A C6A 116.3(10) . .
C2A C7A C9A 120.5(7) . .
C6A C7A C9A 123.1(10) . .
C2B C7B C6B 116.2(9) . .
C2B C7B C9B 121.7(7) . .
C6B C7B C9B 122.0(8) . .
C2C C7C C9C 121.5(5) . .
C6C C7C C2C 115.3(7) . .
C6C C7C C9C 123.2(7) . .
C2D C7D C6D 116.4(6) . .
C2D C7D C9D 121.3(6) . .
C6D C7D C9D 122.4(6) . .
C3A C8A H8AA 109.5 . .
C3A C8A H8AB 109.5 . .
C3A C8A H8AC 109.5 . .
H8AA C8A H8AB 109.5 . .
H8AA C8A H8AC 109.5 . .
H8AB C8A H8AC 109.5 . .
C3B C8B H8BA 109.5 . .
C3B C8B H8BB 109.5 . .
C3B C8B H8BC 109.5 . .
H8BA C8B H8BB 109.5 . .
H8BA C8B H8BC 109.5 . .
H8BB C8B H8BC 109.5 . .
C3C C8C H8CA 109.5 . .
C3C C8C H8CB 109.5 . .
C3C C8C H8CC 109.5 . .
H8CA C8C H8CB 109.5 . .
H8CA C8C H8CC 109.5 . .
H8CB C8C H8CC 109.5 . .
C3D C8D H8DA 109.5 . .
C3D C8D H8DB 109.5 . .
C3D C8D H8DC 109.5 . .
H8DA C8D H8DB 109.5 . .
H8DA C8D H8DC 109.5 . .
H8DB C8D H8DC 109.5 . .
C7A C9A H9AA 109.5 . .
C7A C9A H9AB 109.5 . .
C7A C9A H9AC 109.5 . .
H9AA C9A H9AB 109.5 . .
H9AA C9A H9AC 109.5 . .
H9AB C9A H9AC 109.5 . .
C7B C9B H9BA 109.5 . .
C7B C9B H9BB 109.5 . .
C7B C9B H9BC 109.5 . .
H9BA C9B H9BB 109.5 . .
H9BA C9B H9BC 109.5 . .
H9BB C9B H9BC 109.5 . .
C7C C9C H9CA 109.5 . .
C7C C9C H9CB 109.5 . .
C7C C9C H9CC 109.5 . .
H9CA C9C H9CB 109.5 . .
H9CA C9C H9CC 109.5 . .
H9CB C9C H9CC 109.5 . .
C7D C9D H9DA 109.5 . .
C7D C9D H9DB 109.5 . .
C7D C9D H9DC 109.5 . .
H9DA C9D H9DB 109.5 . .
H9DA C9D H9DC 109.5 . .
H9DB C9D H9DC 109.5 . .
N11 C11 Au1 178.6(7) . .
C21 Au2 C21 180.0 . 2_666
N21 C21 Au2 171.5(19) . .

loop_
_geom_bond_atom_site_label_1
_geom_bond_atom_site_label_2
_geom_bond_distance
_geom_bond_site_symmetry_2
Au1 Rh1 3.0713(5) 2_556
Au1 Rh1 3.0713(5) .
Au1 C11 1.985(7) 2_556
Au1 C11 1.985(7) .
C1A N1A 1.162(6) .
C1A Rh1 1.945(6) .
C1B N1B 1.150(7) .
C1B Rh1 1.960(7) .
C1C N1C 1.166(6) .
C1C Rh1 1.958(6) .
C1D N1D 1.129(7) .
C1D Rh1 1.972(6) .
N1A C2A 1.405(7) .
N1B C2B 1.390(8) .
N1C C2C 1.406(7) .
N1D C2D 1.408(7) .
C2A C3A 1.391(10) .
C2A C7A 1.385(10) .
C2B C3B 1.364(10) .
C2B C7B 1.375(9) .
C2C C3C 1.364(9) .
C2C C7C 1.394(8) .
C2D C3D 1.380(7) .
C2D C7D 1.381(8) .
C3A C4A 1.407(10) .
C3A C8A 1.474(10) .
C3B C4B 1.426(12) .
C3B C8B 1.502(10) .
C3C C4C 1.393(8) .
C3C C8C 1.515(8) .
C3D C4D 1.376(9) .
C3D C8D 1.508(8) .
C4A H4A 0.9300 .
C4A C5A 1.355(16) .
C4B H4B 0.9300 .
C4B C5B 1.343(15) .
C4C H4C 0.9300 .
C4C C5C 1.376(9) .
C4D H4D 0.9300 .
C4D C5D 1.346(9) .
C5A H5A 0.9300 .
C5A C6A 1.364(16) .
C5B H5B 0.9300 .
C5B C6B 1.350(15) .
C5C H5C 0.9300 .
C5C C6C 1.362(9) .
C5D H5D 0.9300 .
C5D C6D 1.372(9) .
C6A H6A 0.9300 .
C6A C7A 1.392(11) .
C6B H6B 0.9300 .
C6B C7B 1.380(10) .
C6C H6C 0.9300 .
C6C C7C 1.389(8) .
C6D H6D 0.9300 .
C6D C7D 1.391(9) .
C7A C9A 1.509(11) .
C7B C9B 1.479(10) .
C7C C9C 1.481(9) .
C7D C9D 1.498(8) .
C8A H8AA 0.9600 .
C8A H8AB 0.9600 .
C8A H8AC 0.9600 .
C8B H8BA 0.9600 .
C8B H8BB 0.9600 .
C8B H8BC 0.9600 .
C8C H8CA 0.9600 .
C8C H8CB 0.9600 .
C8C H8CC 0.9600 .
C8D H8DA 0.9600 .
C8D H8DB 0.9600 .
C8D H8DC 0.9600 .
C9A H9AA 0.9600 .
C9A H9AB 0.9600 .
C9A H9AC 0.9600 .
C9B H9BA 0.9600 .
C9B H9BB 0.9600 .
C9B H9BC 0.9600 .
C9C H9CA 0.9600 .
C9C H9CB 0.9600 .
C9C H9CC 0.9600 .
C9D H9DA 0.9600 .
C9D H9DB 0.9600 .
C9D H9DC 0.9600 .
C11 N11 1.143(6) .
Au2 C21 1.979(14) 2_666
Au2 C21 1.979(14) .
C21 N21 1.106(13) .

loop_
_exptl_oxdiff_crystal_face_indexfrac_h
_exptl_oxdiff_crystal_face_indexfrac_k
_exptl_oxdiff_crystal_face_indexfrac_l
_exptl_oxdiff_crystal_face_x
_exptl_oxdiff_crystal_face_y
_exptl_oxdiff_crystal_face_z
-1.0000 14.0000 -13.0000 -0.9347 -0.2920 0.0071
1.0000 -14.0000 13.0000 0.9347 0.2920 -0.0071
-15.0000 -2.0000 7.0000 0.3443 0.1121 0.9436
15.0000 2.0000 -7.0000 -0.3443 -0.1121 -0.9436
0.0000 -2.0000 -17.0000 -0.2127 -0.9545 0.1459
-0.0000 2.0000 17.0000 0.2127 0.9545 -0.1459
